data_4307740
loop_
_publ_author_name
'Morsy A. M. Abu-Youssef'
'Franz A. Mautner'
'Ramon Vicente'

_publ_section_title
;
1D and 2D End-to-End Azide-Bridged Cobalt(II) Complexes: Syntheses,
Crystal Structures, and Magnetic Properties
;
_journal_name_full 'Inorganic Chemistry'
_journal_page_first 4654
_journal_page_last 4659
_journal_paper_doi 10.1021/ic0622297
_journal_volume 46
_journal_year 2007
_chemical_formula_moiety 'C10 H12 Co N8 O'
_chemical_formula_sum 'C10 H12 Co N8 O'
_chemical_formula_weight 319.21
_chemical_name_common '[Co(C5H5N)2(N3)2(H2O)]n'
_chemical_name_systematic
; 
 ? 
;
_space_group_IT_number 70
_symmetry_cell_setting orthorhombic
_symmetry_space_group_name_Hall '-F 2uv 2vw'
_symmetry_space_group_name_H-M 'F d d d :2'
_atom_sites_solution_hydrogens geom
_atom_sites_solution_primary direct
_atom_sites_solution_secondary difmap
_audit_creation_method SHELXL
_cell_angle_alpha 90.00
_cell_angle_beta 90.00
_cell_angle_gamma 90.00
_cell_formula_units_Z 16
_cell_length_a 10.642(3)
_cell_length_b 16.477(5)
_cell_length_c 29.817(8)
_cell_measurement_reflns_used 40
_cell_measurement_temperature 99(2)
_cell_measurement_theta_max 15.5
_cell_measurement_theta_min 7.3
_cell_volume 5228(3)
_computing_molecular_graphics 'SHELXTL/PC v.5.03 (Siemens Ind. Aut.)'
_computing_publication_material 'SHELXTL/PC v.5.03 (Siemens Ind. Aut.)'
_computing_structure_refinement 'SHELXL-93 (Sheldrick, 1993)'
_computing_structure_solution 'SHELXS-86 (Sheldrick, 1990)'
_diffrn_ambient_temperature 99(2)
_diffrn_measured_fraction_theta_full 1.00
_diffrn_measured_fraction_theta_max 1.00
_diffrn_measurement_device 'mod. STOE 4-circle diffractometer'
_diffrn_measurement_method \w-scans
_diffrn_radiation_monochromator graphite
_diffrn_radiation_source 'fine-focus sealed tube'
_diffrn_radiation_type MoK\a
_diffrn_radiation_wavelength 0.71069
_diffrn_reflns_av_R_equivalents 0.0240
_diffrn_reflns_av_sigmaI/netI 0.0518
_diffrn_reflns_limit_h_max 14
_diffrn_reflns_limit_h_min 0
_diffrn_reflns_limit_k_max 23
_diffrn_reflns_limit_k_min -1
_diffrn_reflns_limit_l_max 41
_diffrn_reflns_limit_l_min -1
_diffrn_reflns_number 2103
_diffrn_reflns_theta_full 30.00
_diffrn_reflns_theta_max 30.00
_diffrn_reflns_theta_min 2.82
_diffrn_standards_decay_% 3
_diffrn_standards_interval_count 100
_diffrn_standards_interval_time '1 h'
_diffrn_standards_number 3
_exptl_absorpt_coefficient_mu 1.323
_exptl_absorpt_correction_T_max 0.768
_exptl_absorpt_correction_T_min 0.567
_exptl_absorpt_correction_type refdelf
_exptl_absorpt_process_details DIFABS
_exptl_crystal_colour red
_exptl_crystal_density_diffrn 1.622
_exptl_crystal_description irregular
_exptl_crystal_F_000 2608
_exptl_crystal_size_max 0.52
_exptl_crystal_size_mid 0.30
_exptl_crystal_size_min 0.20
_refine_diff_density_max 0.812
_refine_diff_density_min -0.473
_refine_diff_density_rms 0.080
_refine_ls_extinction_method none
_refine_ls_goodness_of_fit_all 1.056
_refine_ls_goodness_of_fit_ref 1.042
_refine_ls_hydrogen_treatment noref
_refine_ls_matrix_type full
_refine_ls_number_parameters 109
_refine_ls_number_reflns 1906
_refine_ls_number_restraints 0
_refine_ls_restrained_S_all 1.066
_refine_ls_R_factor_all 0.0525
_refine_ls_R_factor_gt 0.0376
_refine_ls_shift/esd_mean 0.000
_refine_ls_shift/su_max 0.000
_refine_ls_structure_factor_coef Fsqd
_refine_ls_weighting_details 'calc w=1/[\s^2^(Fo^2^)+(0.0335P)^2^+15.6553P] where P=(Fo^2^+2Fc^2^)/3'
_refine_ls_weighting_scheme calc
_refine_ls_wR_factor_all 0.1050
_refine_ls_wR_factor_ref 0.0910
_reflns_number_gt 1525
_reflns_number_total 1910
_reflns_threshold_expression >2sigma(I)
_cod_data_source_file ic0622297-file001_1.cif
_cod_data_source_block cob03b
_cod_depositor_comments
;
The following automatic conversions were performed:
'_symmetry_cell_setting' value 'Orthorhombic' changed to 'orthorhombic'
according to '/home/saulius/struct/CIF-dictionaries/cif_core.dic'
dictionary named 'cif_core.dic' version 2.4.1 from 2010-06-29.

Automatic conversion script
Id: cif_fix_enum 1527 2010-12-29 10:47:43Z saulius 
;
_cod_original_cell_volume 5228.4(26)
_cod_original_sg_symbol_H-M 'F d d d'
_cod_database_code 4307740
_refine_ls_restrained_s_ref 1.040

loop_
_symmetry_equiv_pos_as_xyz
'x, y, z'
'x, -y+1/4, -z+1/4'
'-x+1/4, y, -z+1/4'
'-x+1/4, -y+1/4, z'
'x, y+1/2, z+1/2'
'x, -y+3/4, -z+3/4'
'-x+1/4, y+1/2, -z+3/4'
'-x+1/4, -y+3/4, z+1/2'
'x+1/2, y, z+1/2'
'x+1/2, -y+1/4, -z+3/4'
'-x+3/4, y, -z+3/4'
'-x+3/4, -y+1/4, z+1/2'
'x+1/2, y+1/2, z'
'x+1/2, -y+3/4, -z+1/4'
'-x+3/4, y+1/2, -z+1/4'
'-x+3/4, -y+3/4, z'
'-x, -y, -z'
'-x, y-1/4, z-1/4'
'x-1/4, -y, z-1/4'
'x-1/4, y-1/4, -z'
'-x, -y+1/2, -z+1/2'
'-x, y+1/4, z+1/4'
'x-1/4, -y+1/2, z+1/4'
'x-1/4, y+1/4, -z+1/2'
'-x+1/2, -y, -z+1/2'
'-x+1/2, y-1/4, z+1/4'
'x+1/4, -y, z+1/4'
'x+1/4, y-1/4, -z+1/2'
'-x+1/2, -y+1/2, -z'
'-x+1/2, y+1/4, z-1/4'
'x+1/4, -y+1/2, z-1/4'
'x+1/4, y+1/4, -z'

loop_
_atom_site_aniso_label
_atom_site_aniso_U_11
_atom_site_aniso_U_22
_atom_site_aniso_U_33
_atom_site_aniso_U_23
_atom_site_aniso_U_13
_atom_site_aniso_U_12
Co1 0.0134(2) 0.0162(2) 0.0161(2) 0.000 0.000 0.00018(14)
N1 0.0327(14) 0.0203(12) 0.0172(11) 0.000 0.000 -0.0028(11)
C1 0.054(2) 0.0234(11) 0.0213(11) -0.0005(9) -0.0027(11) -0.0102(11)
C2 0.064(2) 0.0333(13) 0.0215(11) -0.0057(10) -0.0057(12) -0.0128(13)
C3 0.051(2) 0.043(2) 0.0154(14) 0.000 0.000 -0.010(2)
N2 0.0379(15) 0.0183(11) 0.0169(12) 0.000 0.000 0.0084(12)
C4 0.057(2) 0.0244(11) 0.0272(12) -0.0040(9) -0.0160(12) 0.0073(11)
C5 0.110(3) 0.0235(12) 0.0293(14) -0.0050(10) -0.031(2) 0.010(2)
C6 0.164(6) 0.018(2) 0.017(2) 0.000 0.000 0.009(3)
N11 0.0194(8) 0.0234(9) 0.0355(11) -0.0106(8) 0.0071(8) -0.0041(7)
N12 0.0193(10) 0.0143(10) 0.0143(10) 0.000 -0.0029(9) 0.000
N21 0.0187(8) 0.0182(8) 0.0313(9) 0.0003(7) -0.0004(7) 0.0010(6)
N22 0.0162(15) 0.023(2) 0.018(2) 0.0027(13) -0.0001(13) 0.0029(14)
N23 0.030(2) 0.014(3) 0.035(3) 0.005(3) 0.002(2) 0.0012(13)
O1 0.0187(8) 0.0182(8) 0.0313(9) 0.0003(7) -0.0004(7) 0.0010(6)

loop_
_atom_site_label
_atom_site_type_symbol
_atom_site_fract_x
_atom_site_fract_y
_atom_site_fract_z
_atom_site_U_iso_or_equiv
_atom_site_thermal_displace_type
_atom_site_occupancy
_atom_site_calc_flag
_atom_site_refinement_flags
_atom_site_disorder_group
Co1 Co 0.3750 0.3750 0.110832(13) 0.01520(12) Uani 1 d S .
N1 N 0.3750 0.3750 0.18316(9) 0.0234(5) Uani 1 d S .
C1 C 0.3986(3) 0.4426(2) 0.20660(8) 0.0329(6) Uani 1 d . .
H1 H 0.4143 0.4904 0.19101 0.040 Uiso 1 calc R .
C2 C 0.4005(3) 0.4445(2) 0.25285(8) 0.0396(7) Uani 1 d . .
H2 H 0.4190 0.4925 0.26784 0.047 Uiso 1 calc R .
C3 C 0.3750 0.3750 0.27660(12) 0.0363(8) Uani 1 d S .
H3 H 0.3750 0.3750 0.30779 0.044 Uiso 1 calc SR .
N2 N 0.3750 0.3750 0.03883(9) 0.0244(5) Uani 1 d S .
C4 C 0.2735(3) 0.35383(15) 0.01531(9) 0.0364(6) Uani 1 d . .
H4 H 0.2013 0.33884 0.03080 0.044 Uiso 1 calc R .
C5 C 0.2708(4) 0.3532(2) -0.03125(10) 0.0544(10) Uani 1 d . .
H5 H 0.1981 0.3379 -0.04637 0.065 Uiso 1 calc R .
C6 C 0.3750 0.3750 -0.05452(13) 0.066(2) Uani 1 d S .
H6 H 0.3750 0.3750 -0.08571 0.080 Uiso 1 calc SR .
N11 N 0.2266(2) 0.29070(12) 0.11069(7) 0.0261(4) Uani 1 d . .
N12 N 0.1250 0.29256(14) 0.1250 0.0160(4) Uani 1 d S .
N21 N 0.5009(2) 0.27579(10) 0.10983(6) 0.0227(4) Uani 0.50 d P 1
N22 N 0.4673(4) 0.2049(2) 0.11762(12) 0.0191(7) Uani 0.50 d P 1
N23 N 0.4349(4) 0.1393(2) 0.1226(3) 0.0261(11) Uani 0.50 d P 1
O1 O 0.5009(2) 0.27579(10) 0.10983(6) 0.0227(4) Uani 0.50 d P 2
H7 H 0.5722 0.2819 0.1194 0.027 Uiso 0.50 d P 2
H8 H 0.4783 0.2283 0.1106 0.027 Uiso 0.50 d P 2

loop_
_atom_type_symbol
_atom_type_description
_atom_type_scat_dispersion_real
_atom_type_scat_dispersion_imag
_atom_type_scat_source
C C 0.0033 0.0016 'International Tables Vol C Tables 4.2.6.8 and 6.1.1.4'
H H 0.0000 0.0000 'International Tables Vol C Tables 4.2.6.8 and 6.1.1.4'
N N 0.0061 0.0033 'International Tables Vol C Tables 4.2.6.8 and 6.1.1.4'
Co Co 0.3494 0.9721 'International Tables Vol C Tables 4.2.6.8 and 6.1.1.4'
O O 0.0106 0.0060 'International Tables Vol C Tables 4.2.6.8 and 6.1.1.4'

loop_
_geom_angle_atom_site_label_1
_geom_angle_atom_site_label_2
_geom_angle_atom_site_label_3
_geom_angle
_geom_angle_site_symmetry_1
_geom_angle_site_symmetry_3
_geom_angle_publ_flag
N11 Co1 N11 179.77(12) . 16 yes
N11 Co1 O1 88.00(8) . . ?
N11 Co1 O1 92.00(8) 16 . yes
N11 Co1 N21 88.00(8) . . ?
N11 Co1 N21 92.00(8) 16 . yes
O1 Co1 O1 178.38(11) . 16 yes
N11 Co1 N21 92.00(8) . 16 ?
N21 Co1 N21 178.38(11) . 16 yes
N11 Co1 N2 89.89(6) . . yes
O1 Co1 N2 89.19(5) . . ?
N21 Co1 N2 89.19(5) . . ?
O1 Co1 N2 89.19(5) 16 . ?
N21 Co1 N2 89.19(5) 16 . ?
N11 Co1 N1 90.11(6) 16 . ?
O1 Co1 N1 90.81(5) . . yes
O1 Co1 N1 90.81(5) 16 . ?
N2 Co1 N1 180.0 . . yes
C1 N1 C1 117.0(3) . 16 ?
C1 N1 Co1 121.49(14) . . ?
C1 N1 Co1 121.49(14) 16 . ?
N1 C1 C2 123.0(2) . . ?
N1 C1 H1 118.52 . . ?
C2 C1 H1 118.5 . . ?
C3 C2 C1 119.6(3) . . ?
C3 C2 H2 120.2 . . ?
C1 C2 H2 120.2 . . ?
C2 C3 C2 117.9(3) 16 . ?
C2 C3 H3 121.0 16 . ?
C2 C3 H3 121.0 . . ?
C4 N2 C4 116.6(3) 16 . ?
C4 N2 Co1 121.7(2) 16 . ?
C4 N2 Co1 121.7(2) . . ?
N2 C4 C5 123.0(3) . . ?
N2 C4 H4 118.5 . . ?
C5 C4 H4 118.5 . . ?
C6 C5 C4 119.5(3) . . ?
C6 C5 H5 120.3 . . ?
C4 C5 H5 120.3 . . ?
C5 C6 C5 118.5(4) . 16 ?
C5 C6 H6 120.7 . . ?
C5 C6 H6 120.7 16 . ?
N12 N11 Co1 132.8(2) . . yes
N11 N12 N11 177.0(3) . 3 yes
N22 N21 Co1 122.8(2) . . yes
N23 N22 N21 176.7(6) . . yes
H7 O1 H8 112.4 . . ?

loop_
_geom_bond_atom_site_label_1
_geom_bond_atom_site_label_2
_geom_bond_distance
_geom_bond_site_symmetry_2
_geom_bond_publ_flag
Co1 N11 2.103(2) . yes
Co1 N11 2.103(2) 16 yes
Co1 O1 2.114(2) . yes
Co1 N21 2.114(2) . yes
Co1 O1 2.114(2) 16 yes
Co1 N21 2.114(2) 16 yes
Co1 N2 2.147(3) . yes
Co1 N1 2.157(3) . yes
N1 C1 1.338(3) . ?
N1 C1 1.338(3) 16 ?
C1 C2 1.379(3) . ?
C1 H1 0.93 . ?
C2 C3 1.374(3) . ?
C2 H2 0.93 . ?
C3 C2 1.374(3) 16 ?
C3 H3 0.93 . ?
N2 C4 1.334(3) 16 ?
N2 C4 1.334(3) . ?
C4 C5 1.389(4) . ?
C4 H4 0.93 . ?
C5 C6 1.357(5) . ?
C5 H5 0.93 . ?
C6 C5 1.357(5) 16 ?
C6 H6 0.93 . ?
N11 N12 1.163(2) . yes
N12 N11 1.163(2) 3 yes
N21 N22 1.243(4) . yes
N22 N23 1.146(5) . yes
O1 H7 0.818 . ?
O1 H8 0.819 . ?

loop_
_geom_torsion_atom_site_label_1
_geom_torsion_atom_site_label_2
_geom_torsion_atom_site_label_3
_geom_torsion_atom_site_label_4
_geom_torsion
_geom_torsion_site_symmetry_1
_geom_torsion_site_symmetry_2
_geom_torsion_site_symmetry_3
_geom_torsion_site_symmetry_4
_geom_torsion_publ_flag
N11 Co1 N1 C1 -144.0(2) . . . . ?
N11 Co1 N1 C1 36.0(2) 16 . . . ?
O1 Co1 N1 C1 128.0(2) . . . . ?
O1 Co1 N1 C1 -52.0(2) 16 . . . ?
N21 Co1 N1 C1 128.0(2) 16 . . 16 ?
C1 N1 C1 C2 0.7(2) 16 . . . ?
N1 C1 C2 C3 -1.3(4) . . . . ?
C1 C2 C3 C2 0.6(2) . . . 16 ?
C4 N2 C4 C5 0.1(2) 16 . . . ?
N2 C4 C5 C6 -0.1(4) . . . . ?
C4 C5 C6 C5 0.1(2) . . . 16 ?
